data_4073294
loop_
_publ_author_name
'Evans, William J.'
'Rego, Daniel B.'
'Ziller, Joseph W.'
'DiPasquale, Antonio G.'
'Rheingold, Arnold L.'

_publ_section_title
;
 Facile Insertion of CO2into Tetra- and Pentamethylcyclopentadienyl
 Lanthanide Moieties To Form (C5Me4RCO2)-Carboxylate Ligands (R = H, Me)
;
_journal_issue 19
_journal_name_full Organometallics
_journal_page_first 4737
_journal_paper_doi 10.1021/om070223z
_journal_volume 26
_journal_year 2007
_chemical_formula_sum 'C71 H104 La2 O8'
_chemical_formula_weight 1363.36
_chemical_name_systematic
; 
 ? 
;
_space_group_IT_number 2
_symmetry_cell_setting triclinic
_symmetry_space_group_name_Hall '-P 1'
_symmetry_space_group_name_H-M 'P -1'
_atom_sites_solution_hydrogens mixed
_atom_sites_solution_primary direct
_atom_sites_solution_secondary difmap
_audit_creation_method SHELXTL
_cell_angle_alpha 68.495(2)
_cell_angle_beta 74.493(2)
_cell_angle_gamma 77.091(2)
_cell_formula_units_Z 1
_cell_length_a 12.0519(15)
_cell_length_b 12.3970(16)
_cell_length_c 12.8787(16)
_cell_measurement_temperature 163(2)
_cell_volume 1708.1(4)
_computing_cell_refinement 'Bruker SMART/SAINT'
_computing_data_collection 'Bruker SMART'
_computing_data_reduction 'Bruker SAINT'
_computing_molecular_graphics 'Bruker SHELXTL'
_computing_publication_material 'Bruker SHELXTL'
_computing_structure_refinement 'Bruker SHELXTL'
_computing_structure_solution 'Bruker SHELXTL'
_diffrn_ambient_temperature 163(2)
_diffrn_measured_fraction_theta_full 0.992
_diffrn_measured_fraction_theta_max 0.992
_diffrn_measurement_device_type 'CCD area detector'
_diffrn_measurement_method 'phi and omega scans'
_diffrn_radiation_monochromator graphite
_diffrn_radiation_source 'normal-focus sealed tube'
_diffrn_radiation_type MoK\a
_diffrn_radiation_wavelength 0.71073
_diffrn_reflns_av_R_equivalents 0.0220
_diffrn_reflns_av_sigmaI/netI 0.0234
_diffrn_reflns_limit_h_max 15
_diffrn_reflns_limit_h_min -15
_diffrn_reflns_limit_k_max 16
_diffrn_reflns_limit_k_min -16
_diffrn_reflns_limit_l_max 16
_diffrn_reflns_limit_l_min -16
_diffrn_reflns_number 21655
_diffrn_reflns_theta_full 27.88
_diffrn_reflns_theta_max 27.88
_diffrn_reflns_theta_min 1.74
_diffrn_standards_decay_% '< 1.0'
_diffrn_standards_interval_count 'initial 50 frames recollected'
_diffrn_standards_number '50 frames'
_exptl_absorpt_coefficient_mu 1.285
_exptl_absorpt_correction_T_max 0.7924
_exptl_absorpt_correction_T_min 0.6410
_exptl_absorpt_correction_type multi-scan
_exptl_absorpt_process_details 'Bruker SADABS'
_exptl_crystal_colour colorless
_exptl_crystal_density_diffrn 1.325
_exptl_crystal_density_meas ?
_exptl_crystal_density_method 'not measured'
_exptl_crystal_description prism
_exptl_crystal_F_000 708
_exptl_crystal_size_max 0.38
_exptl_crystal_size_mid 0.22
_exptl_crystal_size_min 0.19
_refine_diff_density_max 0.611
_refine_diff_density_min -0.357
_refine_diff_density_rms 0.060
_refine_ls_extinction_method none
_refine_ls_goodness_of_fit_ref 1.064
_refine_ls_hydrogen_treatment mixed
_refine_ls_matrix_type full
_refine_ls_number_parameters 570
_refine_ls_number_reflns 8065
_refine_ls_number_restraints 0
_refine_ls_restrained_S_all 1.064
_refine_ls_R_factor_all 0.0200
_refine_ls_R_factor_gt 0.0185
_refine_ls_shift/su_max 0.001
_refine_ls_shift/su_mean 0.000
_refine_ls_structure_factor_coef Fsqd
_refine_ls_weighting_details 'calc w=1/[\s^2^(Fo^2^)+(0.0222P)^2^+0.6809P] where P=(Fo^2^+2Fc^2^)/3'
_refine_ls_weighting_scheme calc
_refine_ls_wR_factor_gt 0.0459
_refine_ls_wR_factor_ref 0.0467
_reflns_number_gt 7693
_reflns_number_total 8065
_reflns_threshold_expression >2sigma(I)
_cod_data_source_file om070223z-file002.cif
_cod_data_source_block dbr45
_cod_depositor_comments
;
The following automatic conversions were performed:

'_symmetry_cell_setting' value 'Triclinic' changed to 'triclinic'
according to /home/saulius/struct/CIF-dictionaries/cif_core.dic
dictionary named 'cif_core.dic' version 2.4.1 from 2010-06-29.

Automatic conversion script
Id: cif_fix_values 1715 2011-07-08 13:25:40Z adriana 

The following automatic conversions were performed:

'_exptl_crystal_density_meas' value 'n/a' was changed to '?' - the
value is perceived as not measured.

Automatic conversion script
Id: cif_fix_values 3008 2015-01-20 13:52:24Z robertas 

The following automatic conversions were performed:

'_atom_sites_solution_hydrogens' value 'difmap & geom' was changed to
'mixed'.

Automatic conversion script
Id: cif_fix_values 6452 2018-10-05 10:23:21Z andrius 
;
_cod_original_sg_symbol_H-M P-1
_cod_database_code 4073294

loop_
_symmetry_equiv_pos_as_xyz
'x, y, z'
'-x, -y, -z'

loop_
_atom_site_label
_atom_site_type_symbol
_atom_site_fract_x
_atom_site_fract_y
_atom_site_fract_z
_atom_site_U_iso_or_equiv
_atom_site_adp_type
_atom_site_occupancy
_atom_site_symmetry_multiplicity
_atom_site_calc_flag
_atom_site_refinement_flags
La1 La 0.458325(6) 0.379321(6) 0.461663(6) 0.01248(3) Uani 1 1 d .
O1 O 0.59573(10) 0.48549(10) 0.30250(9) 0.0236(2) Uani 1 1 d .
O2 O 0.64949(10) 0.61928(10) 0.34948(9) 0.0237(2) Uani 1 1 d .
O3 O 0.30232(11) 0.52598(10) 0.38231(12) 0.0318(3) Uani 1 1 d .
O4 O 0.38657(9) 0.62408(9) 0.44413(9) 0.0197(2) Uani 1 1 d .
C1 C 0.35471(13) 0.26177(13) 0.36957(13) 0.0190(3) Uani 1 1 d .
C2 C 0.47584(13) 0.24055(13) 0.32637(13) 0.0194(3) Uani 1 1 d .
C3 C 0.52972(13) 0.17176(13) 0.41920(14) 0.0196(3) Uani 1 1 d .
C4 C 0.44230(14) 0.14896(13) 0.52038(14) 0.0203(3) Uani 1 1 d .
C5 C 0.33368(13) 0.20530(13) 0.48936(13) 0.0197(3) Uani 1 1 d .
C6 C 0.26406(16) 0.32804(16) 0.29979(17) 0.0272(4) Uani 1 1 d .
C7 C 0.53652(17) 0.28028(18) 0.20319(16) 0.0297(4) Uani 1 1 d .
C8 C 0.65776(16) 0.12982(17) 0.41133(19) 0.0296(4) Uani 1 1 d .
C9 C 0.46390(19) 0.08299(16) 0.63906(16) 0.0298(4) Uani 1 1 d .
C10 C 0.21664(16) 0.20674(18) 0.56828(17) 0.0301(4) Uani 1 1 d .
C11 C 0.75416(13) 0.58630(13) 0.17506(12) 0.0182(3) Uani 1 1 d .
C12 C 0.73845(14) 0.53571(14) 0.09008(12) 0.0203(3) Uani 1 1 d .
C13 C 0.82555(14) 0.44888(14) 0.07987(13) 0.0219(3) Uani 1 1 d .
C14 C 0.90416(13) 0.43417(14) 0.15595(13) 0.0214(3) Uani 1 1 d .
C15 C 0.86612(13) 0.51321(14) 0.21107(13) 0.0204(3) Uani 1 1 d .
C16 C 0.65840(13) 0.56225(13) 0.28349(13) 0.0183(3) Uani 1 1 d .
C17 C 0.76364(17) 0.71775(15) 0.12263(16) 0.0286(4) Uani 1 1 d .
C18 C 0.63810(16) 0.57971(18) 0.03127(15) 0.0295(4) Uani 1 1 d .
C19 C 0.84592(19) 0.3771(2) 0.00335(19) 0.0347(4) Uani 1 1 d .
C20 C 1.01003(16) 0.34310(18) 0.16549(17) 0.0313(4) Uani 1 1 d .
C21 C 0.92044(16) 0.53571(18) 0.29146(17) 0.0297(4) Uani 1 1 d .
C22 C 0.23595(13) 0.73204(13) 0.33517(13) 0.0193(3) Uani 1 1 d .
C23 C 0.18511(13) 0.81186(13) 0.40664(14) 0.0203(3) Uani 1 1 d .
C24 C 0.21436(14) 0.91915(14) 0.34624(15) 0.0241(3) Uani 1 1 d .
C25 C 0.29248(15) 0.91736(15) 0.23707(15) 0.0266(3) Uani 1 1 d .
C26 C 0.30905(14) 0.80931(15) 0.22984(14) 0.0251(3) Uani 1 1 d .
C27 C 0.31252(13) 0.62010(13) 0.39177(13) 0.0186(3) Uani 1 1 d .
C28 C 0.13674(17) 0.70012(16) 0.30216(18) 0.0304(4) Uani 1 1 d .
C29 C 0.11089(16) 0.76972(18) 0.52250(16) 0.0312(4) Uani 1 1 d .
C30 C 0.1755(2) 1.02880(17) 0.3782(2) 0.0385(5) Uani 1 1 d .
C31 C 0.3417(2) 1.0239(2) 0.1506(2) 0.0441(5) Uani 1 1 d .
C32 C 0.3816(2) 0.7634(2) 0.13723(19) 0.0458(5) Uani 1 1 d .
C33 C 0.1248(4) 0.9751(3) -0.0056(3) 0.0792(12) Uani 1 1 d .
C34 C 0.0464(3) 1.0263(3) 0.0804(3) 0.0768(11) Uani 1 1 d .
C35 C -0.0751(3) 0.9932(2) 0.1120(3) 0.0776(11) Uani 1 1 d .
C36 C -0.1384(5) 1.0405(4) 0.1842(4) 0.0513(12) Uani 0.50 1 d P
H36A H -0.2170 1.0194 0.2049 0.077 Uiso 0.50 1 calc PR
H36B H -0.1421 1.1258 0.1509 0.077 Uiso 0.50 1 calc PR
H36C H -0.1050 1.0129 0.2526 0.077 Uiso 0.50 1 calc PR
H6A H 0.257(2) 0.288(2) 0.251(2) 0.044(6) Uiso 1 1 d .
H6B H 0.192(3) 0.340(2) 0.345(2) 0.065(8) Uiso 1 1 d .
H6C H 0.283(2) 0.405(2) 0.249(2) 0.058(8) Uiso 1 1 d .
H7A H 0.607(2) 0.303(2) 0.196(2) 0.057(8) Uiso 1 1 d .
H7B H 0.491(2) 0.347(2) 0.158(2) 0.056(7) Uiso 1 1 d .
H7C H 0.555(2) 0.220(3) 0.169(2) 0.063(8) Uiso 1 1 d .
H8A H 0.704(2) 0.173(2) 0.341(2) 0.056(8) Uiso 1 1 d .
H8B H 0.690(2) 0.143(2) 0.466(2) 0.051(7) Uiso 1 1 d .
H8C H 0.676(2) 0.050(3) 0.424(2) 0.066(8) Uiso 1 1 d .
H9A H 0.395(3) 0.076(2) 0.698(2) 0.058(8) Uiso 1 1 d .
H9B H 0.506(2) 0.119(2) 0.667(2) 0.053(7) Uiso 1 1 d .
H9C H 0.494(2) 0.005(3) 0.655(2) 0.067(8) Uiso 1 1 d .
H10A H 0.171(2) 0.151(2) 0.570(2) 0.042(6) Uiso 1 1 d .
H10B H 0.219(2) 0.196(2) 0.638(2) 0.058(8) Uiso 1 1 d .
H10C H 0.169(2) 0.284(2) 0.547(2) 0.047(7) Uiso 1 1 d .
H17A H 0.7753(18) 0.7459(19) 0.1753(19) 0.033(6) Uiso 1 1 d .
H17B H 0.692(2) 0.761(2) 0.099(2) 0.043(6) Uiso 1 1 d .
H17C H 0.827(2) 0.731(2) 0.059(2) 0.043(6) Uiso 1 1 d .
H18A H 0.6326(19) 0.659(2) -0.0088(19) 0.037(6) Uiso 1 1 d .
H18B H 0.6418(18) 0.5409(19) -0.0199(19) 0.032(5) Uiso 1 1 d .
H18C H 0.564(2) 0.565(2) 0.087(2) 0.042(6) Uiso 1 1 d .
H19A H 0.789(2) 0.397(2) -0.042(2) 0.058(8) Uiso 1 1 d .
H19B H 0.832(3) 0.306(3) 0.044(3) 0.079(10) Uiso 1 1 d .
H19C H 0.922(3) 0.371(2) -0.038(2) 0.059(8) Uiso 1 1 d .
H20A H 1.047(2) 0.338(2) 0.224(2) 0.042(6) Uiso 1 1 d .
H20B H 1.066(2) 0.354(2) 0.090(2) 0.049(7) Uiso 1 1 d .
H20C H 0.994(2) 0.264(3) 0.183(2) 0.066(8) Uiso 1 1 d .
H21A H 0.992(2) 0.485(2) 0.3022(19) 0.039(6) Uiso 1 1 d .
H21B H 0.8714(19) 0.5244(19) 0.3646(19) 0.035(6) Uiso 1 1 d .
H21C H 0.935(2) 0.616(2) 0.264(2) 0.045(6) Uiso 1 1 d .
H28A H 0.170(2) 0.657(2) 0.250(2) 0.045(7) Uiso 1 1 d .
H28B H 0.0888(19) 0.652(2) 0.3709(19) 0.036(6) Uiso 1 1 d .
H28C H 0.090(2) 0.771(2) 0.264(2) 0.042(6) Uiso 1 1 d .
H29A H 0.1521(18) 0.7083(19) 0.5749(18) 0.032(5) Uiso 1 1 d .
H29B H 0.081(2) 0.829(2) 0.553(2) 0.048(7) Uiso 1 1 d .
H29C H 0.046(2) 0.738(2) 0.520(2) 0.046(7) Uiso 1 1 d .
H30A H 0.240(2) 1.065(2) 0.377(2) 0.055(7) Uiso 1 1 d .
H30B H 0.133(2) 1.082(2) 0.329(2) 0.058(8) Uiso 1 1 d .
H30C H 0.123(2) 1.011(2) 0.455(2) 0.054(7) Uiso 1 1 d .
H31A H 0.382(2) 1.059(2) 0.184(2) 0.060(8) Uiso 1 1 d .
H31B H 0.281(2) 1.086(2) 0.128(2) 0.059(8) Uiso 1 1 d .
H31C H 0.385(3) 1.010(3) 0.083(3) 0.071(9) Uiso 1 1 d .
H32A H 0.424(3) 0.819(3) 0.078(3) 0.093(11) Uiso 1 1 d .
H32B H 0.448(3) 0.702(3) 0.163(3) 0.076(9) Uiso 1 1 d .
H32C H 0.338(3) 0.726(3) 0.109(3) 0.094(12) Uiso 1 1 d .
H33A H 0.139(2) 0.893(3) 0.023(2) 0.062(8) Uiso 1 1 d .
H33B H 0.199(3) 0.998(3) -0.026(3) 0.073(9) Uiso 1 1 d .
H34A H 0.043(2) 1.105(3) 0.052(3) 0.078(10) Uiso 1 1 d .
H34B H 0.075(3) 0.999(3) 0.154(3) 0.075(9) Uiso 1 1 d .
H35A H -0.074(3) 0.914(3) 0.148(3) 0.070(9) Uiso 1 1 d .

loop_
_atom_site_aniso_label
_atom_site_aniso_U_11
_atom_site_aniso_U_22
_atom_site_aniso_U_33
_atom_site_aniso_U_23
_atom_site_aniso_U_13
_atom_site_aniso_U_12
La1 0.01403(4) 0.01125(4) 0.01326(5) -0.00474(3) -0.00300(3) -0.00243(3)
O1 0.0239(6) 0.0272(6) 0.0187(5) -0.0056(5) 0.0010(4) -0.0111(5)
O2 0.0258(6) 0.0277(6) 0.0176(5) -0.0103(5) 0.0004(4) -0.0045(5)
O3 0.0357(7) 0.0172(6) 0.0523(8) -0.0146(6) -0.0273(6) 0.0048(5)
O4 0.0190(5) 0.0195(5) 0.0222(5) -0.0068(4) -0.0096(4) 0.0004(4)
C1 0.0212(7) 0.0162(7) 0.0248(8) -0.0093(6) -0.0098(6) -0.0020(6)
C2 0.0232(7) 0.0176(7) 0.0229(7) -0.0114(6) -0.0078(6) -0.0016(6)
C3 0.0230(7) 0.0138(7) 0.0271(8) -0.0106(6) -0.0106(6) 0.0011(6)
C4 0.0287(8) 0.0116(6) 0.0249(8) -0.0053(6) -0.0119(6) -0.0049(6)
C5 0.0229(7) 0.0158(7) 0.0249(8) -0.0081(6) -0.0062(6) -0.0070(6)
C6 0.0278(9) 0.0277(9) 0.0328(9) -0.0128(8) -0.0172(7) 0.0011(7)
C7 0.0331(9) 0.0352(10) 0.0245(9) -0.0143(8) -0.0039(7) -0.0065(8)
C8 0.0242(8) 0.0257(9) 0.0465(11) -0.0198(8) -0.0160(8) 0.0058(7)
C9 0.0473(11) 0.0184(8) 0.0276(9) -0.0019(7) -0.0187(8) -0.0083(8)
C10 0.0284(9) 0.0340(10) 0.0325(10) -0.0150(8) -0.0009(7) -0.0126(8)
C11 0.0192(7) 0.0193(7) 0.0140(7) -0.0044(6) 0.0003(5) -0.0049(6)
C12 0.0225(7) 0.0230(7) 0.0133(7) -0.0041(6) -0.0008(6) -0.0055(6)
C13 0.0213(7) 0.0270(8) 0.0176(7) -0.0093(6) 0.0002(6) -0.0058(6)
C14 0.0181(7) 0.0243(8) 0.0212(7) -0.0079(6) -0.0013(6) -0.0045(6)
C15 0.0168(7) 0.0249(8) 0.0189(7) -0.0068(6) -0.0002(6) -0.0064(6)
C16 0.0177(7) 0.0188(7) 0.0151(7) -0.0036(6) -0.0017(5) -0.0014(5)
C17 0.0357(10) 0.0221(8) 0.0228(8) -0.0047(7) 0.0030(7) -0.0092(7)
C18 0.0317(9) 0.0357(10) 0.0216(8) -0.0106(8) -0.0103(7) 0.0023(8)
C19 0.0325(10) 0.0433(12) 0.0376(11) -0.0276(10) -0.0056(8) -0.0007(9)
C20 0.0229(8) 0.0358(10) 0.0352(10) -0.0162(8) -0.0055(7) 0.0035(7)
C21 0.0250(8) 0.0387(10) 0.0322(9) -0.0176(8) -0.0075(7) -0.0057(8)
C22 0.0206(7) 0.0158(7) 0.0236(7) -0.0059(6) -0.0114(6) 0.0007(6)
C23 0.0171(7) 0.0191(7) 0.0265(8) -0.0086(6) -0.0103(6) 0.0030(6)
C24 0.0260(8) 0.0176(7) 0.0329(9) -0.0080(7) -0.0173(7) 0.0020(6)
C25 0.0255(8) 0.0224(8) 0.0294(9) 0.0009(7) -0.0134(7) -0.0049(6)
C26 0.0233(8) 0.0268(8) 0.0217(8) -0.0030(6) -0.0094(6) 0.0009(6)
C27 0.0173(7) 0.0175(7) 0.0210(7) -0.0064(6) -0.0055(6) -0.0004(5)
C28 0.0310(9) 0.0227(8) 0.0459(11) -0.0112(8) -0.0263(9) 0.0022(7)
C29 0.0254(9) 0.0341(10) 0.0309(9) -0.0121(8) -0.0023(7) 0.0005(7)
C30 0.0500(12) 0.0179(8) 0.0550(13) -0.0135(9) -0.0307(11) 0.0075(8)
C31 0.0471(13) 0.0342(11) 0.0426(12) 0.0106(9) -0.0197(10) -0.0161(10)
C32 0.0492(13) 0.0487(13) 0.0281(10) -0.0119(10) -0.0025(9) 0.0079(11)
C33 0.100(3) 0.0391(14) 0.110(3) 0.0108(16) -0.078(2) -0.0232(16)
C34 0.109(3) 0.0360(13) 0.099(2) 0.0112(15) -0.081(2) -0.0243(15)
C35 0.110(3) 0.0370(14) 0.091(2) 0.0193(15) -0.068(2) -0.0303(16)
C36 0.064(3) 0.038(2) 0.043(2) -0.014(2) 0.008(2) -0.012(2)

loop_
_atom_type_symbol
_atom_type_description
_atom_type_scat_dispersion_real
_atom_type_scat_dispersion_imag
_atom_type_scat_source
C C 0.0033 0.0016 'International Tables Vol C Tables 4.2.6.8 and 6.1.1.4'
H H 0.0000 0.0000 'International Tables Vol C Tables 4.2.6.8 and 6.1.1.4'
O O 0.0106 0.0060 'International Tables Vol C Tables 4.2.6.8 and 6.1.1.4'
La La -0.2871 2.4523 'International Tables Vol C Tables 4.2.6.8 and 6.1.1.4'

loop_
_geom_angle_atom_site_label_1
_geom_angle_atom_site_label_2
_geom_angle_atom_site_label_3
_geom_angle
_geom_angle_site_symmetry_1
_geom_angle_site_symmetry_3
Cnt La1 O1 109.4 . .
Cnt La1 O2 110.0 . 2_666
Cnt La1 O3 100.8 . .
Cnt La1 O4 123.4 . 2_666
O1 La1 O2 140.37(4) . 2_666
O1 La1 O3 87.95(4) . .
O2 La1 O3 88.07(4) 2_666 .
O1 La1 O4 78.26(4) . 2_666
O2 La1 O4 77.48(4) 2_666 2_666
O3 La1 O4 135.83(4) . 2_666
O1 La1 C4 125.29(5) . .
O2 La1 C4 90.53(4) 2_666 .
O3 La1 C4 119.09(4) . .
O4 La1 C4 102.77(4) 2_666 .
O1 La1 C3 95.07(5) . .
O2 La1 C3 119.66(4) 2_666 .
O3 La1 C3 123.19(4) . .
O4 La1 C3 99.90(4) 2_666 .
C4 La1 C3 30.26(5) . .
O1 La1 C5 132.57(4) . .
O2 La1 C5 86.76(4) 2_666 .
O3 La1 C5 89.06(4) . .
O4 La1 C5 130.61(4) 2_666 .
C4 La1 C5 30.14(5) . .
C3 La1 C5 49.39(5) . .
O1 La1 C2 84.53(4) . .
O2 La1 C2 135.10(4) 2_666 .
O3 La1 C2 95.28(4) . .
O4 La1 C2 124.29(4) 2_666 .
C4 La1 C2 49.18(5) . .
C3 La1 C2 29.54(4) . .
C5 La1 C2 48.68(5) . .
O1 La1 C1 105.10(4) . .
O2 La1 C1 112.01(4) 2_666 .
O3 La1 C1 75.72(4) . .
O4 La1 C1 148.35(4) 2_666 .
C4 La1 C1 49.07(4) . .
C3 La1 C1 48.71(4) . .
C5 La1 C1 29.41(5) . .
C2 La1 C1 29.19(4) . .
O1 La1 O4 74.51(4) . .
O2 La1 O4 73.89(4) 2_666 .
O3 La1 O4 47.56(3) . .
O4 La1 O4 88.27(3) 2_666 .
C4 La1 O4 158.66(4) . .
C3 La1 O4 165.30(4) . .
C5 La1 O4 131.76(4) . .
C2 La1 O4 136.76(4) . .
C1 La1 O4 123.21(4) . .
O1 La1 C27 79.57(4) . .
O2 La1 C27 81.52(4) 2_666 .
O3 La1 C27 23.12(4) . .
O4 La1 C27 112.73(4) 2_666 .
C4 La1 C27 140.71(4) . .
C3 La1 C27 144.79(4) . .
C5 La1 C27 110.66(4) . .
C2 La1 C27 115.50(4) . .
C1 La1 C27 98.72(4) . .
O4 La1 C27 24.48(4) . .
O1 La1 La1 70.71(3) . 2_666
O2 La1 La1 69.72(3) 2_666 2_666
O3 La1 La1 87.23(3) . 2_666
O4 La1 La1 48.60(2) 2_666 2_666
C4 La1 La1 147.15(3) . 2_666
C3 La1 La1 146.69(3) . 2_666
C5 La1 La1 156.29(3) . 2_666
C2 La1 La1 155.03(3) . 2_666
C1 La1 La1 162.67(3) . 2_666
O4 La1 La1 39.67(2) . 2_666
C27 La1 La1 64.13(3) . 2_666
C16 O1 La1 136.82(10) . .
C16 O2 La1 138.00(10) . 2_666
C27 O3 La1 106.54(10) . .
C27 O4 La1 175.29(10) . 2_666
C27 O4 La1 84.45(8) . .
La1 O4 La1 91.73(3) 2_666 .
C2 C1 C5 108.06(13) . .
C2 C1 C6 125.84(15) . .
C5 C1 C6 126.05(15) . .
C2 C1 La1 74.83(8) . .
C5 C1 La1 73.01(8) . .
C6 C1 La1 120.13(10) . .
C3 C2 C1 108.00(14) . .
C3 C2 C7 125.66(15) . .
C1 C2 C7 126.31(15) . .
C3 C2 La1 72.20(8) . .
C1 C2 La1 75.98(8) . .
C7 C2 La1 119.35(11) . .
C2 C3 C4 108.37(13) . .
C2 C3 C8 125.52(16) . .
C4 C3 C8 126.11(15) . .
C2 C3 La1 78.26(8) . .
C4 C3 La1 74.14(8) . .
C8 C3 La1 114.26(10) . .
C3 C4 C5 107.59(13) . .
C3 C4 C9 125.24(15) . .
C5 C4 C9 127.07(16) . .
C3 C4 La1 75.60(8) . .
C5 C4 La1 76.96(8) . .
C9 C4 La1 110.88(10) . .
C1 C5 C4 107.98(14) . .
C1 C5 C10 125.28(15) . .
C4 C5 C10 126.74(15) . .
C1 C5 La1 77.58(8) . .
C4 C5 La1 72.90(8) . .
C10 C5 La1 115.27(10) . .
C12 C11 C15 102.65(12) . .
C12 C11 C16 112.31(12) . .
C15 C11 C16 106.07(12) . .
C12 C11 C17 112.42(13) . .
C15 C11 C17 112.41(14) . .
C16 C11 C17 110.59(13) . .
C13 C12 C18 128.09(15) . .
C13 C12 C11 109.54(14) . .
C18 C12 C11 122.36(14) . .
C12 C13 C14 109.30(14) . .
C12 C13 C19 127.53(16) . .
C14 C13 C19 123.15(15) . .
C15 C14 C13 109.81(14) . .
C15 C14 C20 127.56(15) . .
C13 C14 C20 122.63(15) . .
C14 C15 C21 128.98(15) . .
C14 C15 C11 108.69(13) . .
C21 C15 C11 122.29(14) . .
O1 C16 O2 124.13(14) . .
O1 C16 C11 118.44(13) . .
O2 C16 C11 117.40(13) . .
C23 C22 C26 102.68(13) . .
C23 C22 C27 114.65(12) . .
C26 C22 C27 109.96(13) . .
C23 C22 C28 109.33(13) . .
C26 C22 C28 110.16(14) . .
C27 C22 C28 109.84(13) . .
C24 C23 C29 129.55(16) . .
C24 C23 C22 108.95(14) . .
C29 C23 C22 121.44(15) . .
C23 C24 C25 109.70(14) . .
C23 C24 C30 127.89(18) . .
C25 C24 C30 122.40(17) . .
C26 C25 C24 109.44(15) . .
C26 C25 C31 127.87(19) . .
C24 C25 C31 122.69(18) . .
C25 C26 C32 129.70(18) . .
C25 C26 C22 108.90(15) . .
C32 C26 C22 121.38(17) . .
O3 C27 O4 121.20(14) . .
O3 C27 C22 118.30(13) . .
O4 C27 C22 120.48(13) . .
O3 C27 La1 50.34(8) . .
O4 C27 La1 71.06(8) . .
C22 C27 La1 166.98(10) . .
C34 C33 C35 112.2(3) . 2_575
C33 C34 C35 112.0(3) . .
C36 C35 C34 109.2(4) . .
C36 C35 C33 113.1(4) . 2_575
C34 C35 C33 110.7(3) . 2_575

loop_
_geom_bond_atom_site_label_1
_geom_bond_atom_site_label_2
_geom_bond_distance
_geom_bond_site_symmetry_2
La1 Cnt 2.490 .
La1 O1 2.4202(11) .
La1 O2 2.4363(11) 2_666
La1 O3 2.4542(12) .
La1 O4 2.4715(11) 2_666
La1 C4 2.7110(15) .
La1 C3 2.7297(15) .
La1 C5 2.7632(15) .
La1 C2 2.8070(15) .
La1 C1 2.8217(15) .
La1 O4 2.9043(11) .
La1 C27 3.0562(15) .
La1 La1 3.8700(4) 2_666
O1 C16 1.2599(19) .
O2 C16 1.2614(19) .
O2 La1 2.4364(11) 2_666
O3 C27 1.2521(19) .
O4 C27 1.2726(18) .
O4 La1 2.4715(11) 2_666
C1 C2 1.418(2) .
C1 C5 1.419(2) .
C1 C6 1.503(2) .
C2 C3 1.414(2) .
C2 C7 1.504(2) .
C3 C4 1.420(2) .
C3 C8 1.503(2) .
C4 C5 1.424(2) .
C4 C9 1.508(2) .
C5 C10 1.503(2) .
C11 C12 1.515(2) .
C11 C15 1.529(2) .
C11 C16 1.535(2) .
C11 C17 1.536(2) .
C12 C13 1.343(2) .
C12 C18 1.492(2) .
C13 C14 1.476(2) .
C13 C19 1.497(2) .
C14 C15 1.345(2) .
C14 C20 1.502(2) .
C15 C21 1.495(2) .
C22 C23 1.516(2) .
C22 C26 1.523(2) .
C22 C27 1.534(2) .
C22 C28 1.541(2) .
C23 C24 1.343(2) .
C23 C29 1.491(2) .
C24 C25 1.473(3) .
C24 C30 1.503(2) .
C25 C26 1.343(2) .
C25 C31 1.501(3) .
C26 C32 1.493(3) .
C33 C34 1.486(6) .
C33 C35 1.526(4) 2_575
C34 C35 1.518(5) .
C35 C36 1.270(6) .
C35 C33 1.526(4) 2_575
